data_7129418
loop_
_publ_author_name
'Zhang, Xinyu'
'Wang, Dan'
'Lei, yunxiang'
'Liu, Miaochang'
'Cai, Zhengxu'
'Wu, Huayue'
'Shen, Guomin'
'Huang, Xiaobo'
'Dong, Yuping'

_publ_section_title
;
 Selenium atoms induce organic doped system to produce pure
 phosphorescence emission
;
_journal_name_full 'Chemical Communications'
_journal_paper_doi 10.1039/D1CC06380D
_journal_year 2022
_chemical_absolute_configuration ad
_chemical_formula_sum 'C11 H8 O S'
_chemical_formula_weight 188.23
_space_group_crystal_system orthorhombic
_space_group_IT_number 19
_space_group_name_Hall 'P 2ac 2ab'
_space_group_name_H-M_alt 'P 21 21 21'
_atom_sites_solution_hydrogens geom
_audit_creation_method SHELXL-2013
_audit_update_record
;
2021-11-11 deposited with the CCDC.	2021-12-17 downloaded from the CCDC.
;
_cell_angle_alpha 90
_cell_angle_beta 90
_cell_angle_gamma 90
_cell_formula_units_Z 4
_cell_length_a 7.6504(4)
_cell_length_b 10.2520(5)
_cell_length_c 11.9536(5)
_cell_measurement_reflns_used 2732
_cell_measurement_temperature 293(2)
_cell_measurement_theta_max 54.871
_cell_measurement_theta_min 5.235
_cell_volume 937.54(8)
_computing_cell_refinement 'Bruker SAINT'
_computing_data_collection 'Bruker APEX2'
_computing_data_reduction 'Bruker SAINT'
_computing_molecular_graphics 'Bruker SHELXTL'
_computing_publication_material 'Bruker SHELXTL'
_computing_structure_refinement 'SHELXL-2013 (Sheldrick, 2013)'
_computing_structure_solution 'SHELXS-97 (Sheldrick 2008)'
_diffrn_ambient_temperature 293(2)
_diffrn_measured_fraction_theta_full 0.982
_diffrn_measured_fraction_theta_max 0.983
_diffrn_measurement_device_type 'Bruker APEX-II CCD'
_diffrn_measurement_method '\f and \w scans'
_diffrn_radiation_type MoK\a
_diffrn_radiation_wavelength 0.71073
_diffrn_reflns_av_R_equivalents 0.0218
_diffrn_reflns_av_unetI/netI 0.0270
_diffrn_reflns_Laue_measured_fraction_full 0.982
_diffrn_reflns_Laue_measured_fraction_max 0.983
_diffrn_reflns_limit_h_max 9
_diffrn_reflns_limit_h_min -9
_diffrn_reflns_limit_k_max 11
_diffrn_reflns_limit_k_min -12
_diffrn_reflns_limit_l_max 14
_diffrn_reflns_limit_l_min -12
_diffrn_reflns_number 4627
_diffrn_reflns_point_group_measured_fraction_full 0.985
_diffrn_reflns_point_group_measured_fraction_max 0.985
_diffrn_reflns_theta_full 25.242
_diffrn_reflns_theta_max 25.989
_diffrn_reflns_theta_min 3.161
_exptl_absorpt_coefficient_mu 0.297
_exptl_absorpt_correction_T_max 0.7456
_exptl_absorpt_correction_T_min 0.6547
_exptl_absorpt_correction_type multi-scan
_exptl_absorpt_process_details sadabs
_exptl_crystal_colour colorless
_exptl_crystal_density_diffrn 1.334
_exptl_crystal_description prismatic
_exptl_crystal_F_000 392
_exptl_crystal_size_max 0.200
_exptl_crystal_size_mid 0.150
_exptl_crystal_size_min 0.120
_refine_diff_density_max 0.125
_refine_diff_density_min -0.136
_refine_diff_density_rms 0.027
_refine_ls_abs_structure_details
; 
 Flack x determined using 640 quotients [(I+)-(I-)]/[(I+)+(I-)] 
 (Parsons and Flack (2004), Acta Cryst. A60, s61). 
;
_refine_ls_abs_structure_Flack 0.04(3)
_refine_ls_extinction_method none
_refine_ls_goodness_of_fit_ref 1.070
_refine_ls_hydrogen_treatment constr
_refine_ls_matrix_type full
_refine_ls_number_parameters 118
_refine_ls_number_reflns 1812
_refine_ls_number_restraints 0
_refine_ls_restrained_S_all 1.070
_refine_ls_R_factor_all 0.0382
_refine_ls_R_factor_gt 0.0337
_refine_ls_shift/su_max 0.000
_refine_ls_shift/su_mean 0.000
_refine_ls_structure_factor_coef Fsqd
_refine_ls_weighting_details 'w=1/[\s^2^(Fo^2^)+(0.0403P)^2^+0.1255P] where P=(Fo^2^+2Fc^2^)/3'
_refine_ls_weighting_scheme calc
_refine_ls_wR_factor_gt 0.0841
_refine_ls_wR_factor_ref 0.0879
_reflns_Friedel_coverage 0.700
_reflns_Friedel_fraction_full 0.988
_reflns_Friedel_fraction_max 0.988
_reflns_number_gt 1667
_reflns_number_total 1812
_reflns_threshold_expression 'I > 2\s(I)'
_cod_data_source_file d1cc06380d2.cif
_cod_data_source_block mo_ddz21017_0m
_cod_database_code 7129418
_shelx_space_group_comment
; 
The symmetry employed for this shelxl refinement is uniquely defined 
by the following loop, which should always be used as a source of 
symmetry information in preference to the above space-group names. 
They are only intended as comments. 
;
_shelx_estimated_absorpt_t_min 0.943
_shelx_estimated_absorpt_t_max 0.965
_shelxl_version_number 2013-4

loop_
_space_group_symop_operation_xyz
'x, y, z'
'-x+1/2, -y, z+1/2'
'-x, y+1/2, -z+1/2'
'x+1/2, -y+1/2, -z'

loop_
_atom_site_label
_atom_site_type_symbol
_atom_site_fract_x
_atom_site_fract_y
_atom_site_fract_z
_atom_site_U_iso_or_equiv
_atom_site_adp_type
_atom_site_occupancy
_atom_site_site_symmetry_order
_atom_site_calc_flag
_atom_site_refinement_flags_posn
_atom_site_refinement_flags_adp
_atom_site_refinement_flags_occupancy
_atom_site_disorder_assembly
_atom_site_disorder_group
S1 S 0.86047(11) 0.43609(9) 0.22822(7) 0.0722(3) Uani 1 1 d . . . . .
O1 O 0.7568(4) 0.7111(2) 0.18388(16) 0.0806(7) Uani 1 1 d . . . . .
C1 C 0.8239(5) 0.3119(3) 0.3188(3) 0.0756(10) Uani 1 1 d . . . . .
H1 H 0.8571 0.2260 0.3053 0.091 Uiso 1 1 calc R U . . .
C2 C 0.7420(5) 0.3509(3) 0.4121(3) 0.0701(8) Uani 1 1 d . . . . .
H2 H 0.7115 0.2948 0.4701 0.084 Uiso 1 1 calc R U . . .
C3 C 0.7071(4) 0.4849(3) 0.4133(2) 0.0553(7) Uani 1 1 d . . . . .
H3 H 0.6513 0.5275 0.4720 0.066 Uiso 1 1 calc R U . . .
C4 C 0.7644(3) 0.5466(3) 0.31793(19) 0.0498(6) Uani 1 1 d . . . . .
C5 C 0.7474(3) 0.6834(3) 0.2827(2) 0.0521(6) Uani 1 1 d . . . . .
C6 C 0.7195(3) 0.7872(3) 0.3680(2) 0.0465(5) Uani 1 1 d . . . . .
C7 C 0.7920(4) 0.7804(3) 0.4750(2) 0.0523(6) Uani 1 1 d . . . . .
H7 H 0.8547 0.7070 0.4969 0.063 Uiso 1 1 calc R U . . .
C8 C 0.7703(4) 0.8829(3) 0.5481(2) 0.0604(7) Uani 1 1 d . . . . .
H8 H 0.8206 0.8793 0.6188 0.073 Uiso 1 1 calc R U . . .
C9 C 0.6749(4) 0.9909(3) 0.5171(3) 0.0633(8) Uani 1 1 d . . . . .
H9 H 0.6586 1.0598 0.5666 0.076 Uiso 1 1 calc R U . . .
C10 C 0.6030(4) 0.9947(3) 0.4099(3) 0.0643(8) Uani 1 1 d . . . . .
H10 H 0.5380 1.0671 0.3883 0.077 Uiso 1 1 calc R U . . .
C11 C 0.6251(4) 0.8980(3) 0.3383(2) 0.0587(7) Uani 1 1 d . . . . .
H11 H 0.5770 0.9041 0.2671 0.070 Uiso 1 1 calc R U . . .

loop_
_atom_site_aniso_label
_atom_site_aniso_U_11
_atom_site_aniso_U_22
_atom_site_aniso_U_33
_atom_site_aniso_U_23
_atom_site_aniso_U_13
_atom_site_aniso_U_12
S1 0.0789(5) 0.0776(5) 0.0602(4) -0.0148(4) 0.0057(4) 0.0121(4)
O1 0.1192(19) 0.0784(14) 0.0442(10) 0.0065(10) 0.0024(12) -0.0093(15)
C1 0.091(2) 0.0562(18) 0.080(2) -0.0126(15) -0.0182(18) 0.0123(16)
C2 0.095(2) 0.0548(16) 0.0601(17) 0.0022(14) -0.0128(19) -0.0077(17)
C3 0.0676(16) 0.0520(14) 0.0465(13) -0.0082(11) -0.0006(13) -0.0045(13)
C4 0.0496(13) 0.0589(15) 0.0409(11) -0.0061(11) -0.0023(11) -0.0016(12)
C5 0.0539(14) 0.0596(15) 0.0429(13) 0.0027(11) -0.0014(12) -0.0064(12)
C6 0.0429(12) 0.0491(13) 0.0476(13) 0.0067(11) -0.0010(11) -0.0047(11)
C7 0.0538(14) 0.0483(14) 0.0548(15) 0.0029(11) -0.0070(12) 0.0005(12)
C8 0.0674(16) 0.0584(16) 0.0555(15) -0.0042(12) -0.0073(14) -0.0097(14)
C9 0.0703(18) 0.0440(14) 0.0756(19) -0.0081(13) 0.0108(15) -0.0070(13)
C10 0.0617(17) 0.0480(14) 0.083(2) 0.0171(15) -0.0039(15) -0.0016(13)
C11 0.0563(14) 0.0626(16) 0.0572(14) 0.0184(13) -0.0024(13) -0.0030(14)

loop_
_atom_type_symbol
_atom_type_description
_atom_type_scat_dispersion_real
_atom_type_scat_dispersion_imag
_atom_type_scat_source
C C 0.0033 0.0016 'International Tables Vol C Tables 4.2.6.8 and 6.1.1.4'
H H 0.0000 0.0000 'International Tables Vol C Tables 4.2.6.8 and 6.1.1.4'
O O 0.0106 0.0060 'International Tables Vol C Tables 4.2.6.8 and 6.1.1.4'
S S 0.1246 0.1234 'International Tables Vol C Tables 4.2.6.8 and 6.1.1.4'

loop_
_geom_angle_atom_site_label_1
_geom_angle_atom_site_label_2
_geom_angle_atom_site_label_3
_geom_angle
_geom_angle_site_symmetry_1
_geom_angle_site_symmetry_3
_geom_angle_publ_flag
C1 S1 C4 91.50(14) . . ?
C2 C1 S1 112.6(2) . . ?
C2 C1 H1 123.7 . . ?
S1 C1 H1 123.7 . . ?
C1 C2 C3 113.0(3) . . ?
C1 C2 H2 123.5 . . ?
C3 C2 H2 123.5 . . ?
C4 C3 C2 112.5(3) . . ?
C4 C3 H3 123.8 . . ?
C2 C3 H3 123.8 . . ?
C3 C4 C5 130.4(2) . . ?
C3 C4 S1 110.4(2) . . ?
C5 C4 S1 119.07(19) . . ?
O1 C5 C4 119.8(3) . . ?
O1 C5 C6 120.4(3) . . ?
C4 C5 C6 119.8(2) . . ?
C11 C6 C7 118.7(3) . . ?
C11 C6 C5 118.9(2) . . ?
C7 C6 C5 122.4(2) . . ?
C8 C7 C6 119.7(2) . . ?
C8 C7 H7 120.1 . . ?
C6 C7 H7 120.1 . . ?
C7 C8 C9 120.5(3) . . ?
C7 C8 H8 119.8 . . ?
C9 C8 H8 119.8 . . ?
C8 C9 C10 118.6(3) . . ?
C8 C9 H9 120.7 . . ?
C10 C9 H9 120.7 . . ?
C11 C10 C9 121.6(3) . . ?
C11 C10 H10 119.2 . . ?
C9 C10 H10 119.2 . . ?
C10 C11 C6 120.9(3) . . ?
C10 C11 H11 119.5 . . ?
C6 C11 H11 119.5 . . ?

loop_
_geom_bond_atom_site_label_1
_geom_bond_atom_site_label_2
_geom_bond_distance
_geom_bond_site_symmetry_2
_geom_bond_publ_flag
S1 C1 1.695(4) . ?
S1 C4 1.725(3) . ?
O1 C5 1.217(3) . ?
C1 C2 1.341(5) . ?
C1 H1 0.9300 . ?
C2 C3 1.400(4) . ?
C2 H2 0.9300 . ?
C3 C4 1.376(4) . ?
C3 H3 0.9300 . ?
C4 C5 1.469(4) . ?
C5 C6 1.490(4) . ?
C6 C11 1.393(4) . ?
C6 C7 1.396(3) . ?
C7 C8 1.376(4) . ?
C7 H7 0.9300 . ?
C8 C9 1.376(4) . ?
C8 H8 0.9300 . ?
C9 C10 1.395(4) . ?
C9 H9 0.9300 . ?
C10 C11 1.320(4) . ?
C10 H10 0.9300 . ?
C11 H11 0.9300 . ?

loop_
_geom_hbond_atom_site_label_D
_geom_hbond_atom_site_label_H
_geom_hbond_atom_site_label_A
_geom_hbond_distance_DH
_geom_hbond_distance_HA
_geom_hbond_distance_DA
_geom_hbond_angle_DHA
_geom_hbond_site_symmetry_A
C2 H2 O1 0.93 2.57 3.310(4) 137.0 2_665
C2 H2 O1 0.93 2.57 3.310(4) 137.0 2_665

loop_
_geom_torsion_atom_site_label_1
_geom_torsion_atom_site_label_2
_geom_torsion_atom_site_label_3
_geom_torsion_atom_site_label_4
_geom_torsion
_geom_torsion_site_symmetry_1
_geom_torsion_site_symmetry_2
_geom_torsion_site_symmetry_3
_geom_torsion_site_symmetry_4
_geom_torsion_publ_flag
C4 S1 C1 C2 0.5(3) . . . . ?
S1 C1 C2 C3 -0.5(4) . . . . ?
C1 C2 C3 C4 0.2(4) . . . . ?
C2 C3 C4 C5 176.8(3) . . . . ?
C2 C3 C4 S1 0.1(3) . . . . ?
C1 S1 C4 C3 -0.3(2) . . . . ?
C1 S1 C4 C5 -177.4(2) . . . . ?
C3 C4 C5 O1 -157.1(3) . . . . ?
S1 C4 C5 O1 19.3(4) . . . . ?
C3 C4 C5 C6 23.1(4) . . . . ?
S1 C4 C5 C6 -160.49(19) . . . . ?
O1 C5 C6 C11 30.3(4) . . . . ?
C4 C5 C6 C11 -149.9(3) . . . . ?
O1 C5 C6 C7 -146.4(3) . . . . ?
C4 C5 C6 C7 33.4(4) . . . . ?
C11 C6 C7 C8 -0.6(4) . . . . ?
C5 C6 C7 C8 176.1(2) . . . . ?
C6 C7 C8 C9 1.3(4) . . . . ?
C7 C8 C9 C10 -0.9(4) . . . . ?
C8 C9 C10 C11 -0.2(4) . . . . ?
C9 C10 C11 C6 0.9(4) . . . . ?
C7 C6 C11 C10 -0.5(4) . . . . ?
C5 C6 C11 C10 -177.3(3) . . . . ?
